data_7049391
loop_
_publ_author_name
'Gil-Moles, Mar\'ia'
'Gimeno, M Concepci\'on'
'L\'opez-de-Luzuriaga, Jos\'e M'
'Monge, Miguel'
'Olmos, M. Elena'

_publ_section_title
;
 Temperature-assisted formation of reversible metallophilic Au-Ag
 interaction arrays.
;
_journal_issue 16
_journal_name_full 'Dalton transactions (Cambridge, England : 2003)'
_journal_page_first 5149
_journal_page_last 5155
_journal_paper_doi 10.1039/c9dt00751b
_journal_volume 48
_journal_year 2019
_chemical_formula_moiety 'C27 H11 Ag Au F10 N3, C4 H8 O'
_chemical_formula_sum 'C31 H19 Ag Au F10 N3 O'
_chemical_formula_weight 944.33
_space_group_IT_number 2
_space_group_name_Hall '-P 1'
_space_group_name_H-M_alt 'P -1'
_symmetry_cell_setting triclinic
_symmetry_Int_Tables_number 2
_symmetry_space_group_name_Hall '-P 1'
_symmetry_space_group_name_H-M 'P -1'
_atom_sites_solution_hydrogens geom
_atom_sites_solution_primary direct
_atom_sites_solution_secondary difmap
_audit_conform_dict_location ftp://ftp.iucr.org/pub/cif_core.dic
_audit_conform_dict_name cif_core.dic
_audit_conform_dict_version 2.4.3
_audit_creation_date 2019-01-25T11:20:54-00:00
_audit_creation_method 'WinGX routine CIF_UPDATE'
_audit_update_record
;
2019-03-18 deposited with the CCDC.    2019-03-21 downloaded from the CCDC.
;
_cell_angle_alpha 67.052(3)
_cell_angle_beta 82.846(4)
_cell_angle_gamma 71.245(3)
_cell_formula_units_Z 2
_cell_length_a 10.8374(12)
_cell_length_b 10.9982(10)
_cell_length_c 14.0950(15)
_cell_measurement_reflns_used 3651
_cell_measurement_temperature 140(2)
_cell_measurement_theta_max 25.682
_cell_measurement_theta_min 3.061
_cell_measurement_wavelength 0.71073
_cell_volume 1464.9(3)
_computing_molecular_graphics 'Ortep for Windows (Farrugia, 2012)'
_computing_publication_material 'WinGX publication routines (Farrugia, 2012)'
_computing_structure_refinement 'SHELXL-2014/7 (Sheldrick, 2014)'
_diffrn_ambient_temperature 140(2)
_diffrn_measured_fraction_theta_full 0.758
_diffrn_measured_fraction_theta_max 0.782
_diffrn_measurement_device_type 'Bruker APEX-II CCD'
_diffrn_measurement_method '\f and \w scans'
_diffrn_radiation_probe x-ray
_diffrn_radiation_type MoK\a
_diffrn_radiation_wavelength 0.71073
_diffrn_reflns_av_R_equivalents 0.0398
_diffrn_reflns_av_unetI/netI 0.049
_diffrn_reflns_Laue_measured_fraction_full 0.758
_diffrn_reflns_Laue_measured_fraction_max 0.782
_diffrn_reflns_limit_h_max 14
_diffrn_reflns_limit_h_min -14
_diffrn_reflns_limit_k_max 12
_diffrn_reflns_limit_k_min -14
_diffrn_reflns_limit_l_max 18
_diffrn_reflns_limit_l_min -18
_diffrn_reflns_number 23929
_diffrn_reflns_point_group_measured_fraction_full 0.758
_diffrn_reflns_point_group_measured_fraction_max 0.782
_diffrn_reflns_theta_full 25.242
_diffrn_reflns_theta_max 27.988
_diffrn_reflns_theta_min 3.061
_diffrn_standards_number 0
_exptl_absorpt_coefficient_mu 5.766
_exptl_absorpt_correction_T_max 0.841
_exptl_absorpt_correction_T_min 0.763
_exptl_absorpt_correction_type multi-scan
_exptl_absorpt_process_details
;
        [c.f. r.h. blessing, acta cryst. (1995), a51, 33-38]
;
_exptl_crystal_colour yellow
_exptl_crystal_density_diffrn 2.141
_exptl_crystal_density_method 'not measured'
_exptl_crystal_description needle
_exptl_crystal_F_000 900
_exptl_crystal_size_max 0.358
_exptl_crystal_size_mid 0.039
_exptl_crystal_size_min 0.03
_refine_diff_density_max 0.7
_refine_diff_density_min -0.665
_refine_diff_density_rms 0.106
_refine_ls_extinction_method none
_refine_ls_goodness_of_fit_ref 1.029
_refine_ls_hydrogen_treatment constr
_refine_ls_matrix_type full
_refine_ls_number_constraints 0
_refine_ls_number_parameters 666
_refine_ls_number_reflns 5527
_refine_ls_number_restraints 306
_refine_ls_restrained_S_all 1.007
_refine_ls_R_factor_all 0.045
_refine_ls_R_factor_gt 0.0273
_refine_ls_shift/su_max 0
_refine_ls_shift/su_mean 0
_refine_ls_structure_factor_coef Fsqd
_refine_ls_weighting_details 'w=1/[\s^2^(Fo^2^)+(0.0187P)^2^] where P=(Fo^2^+2Fc^2^)/3'
_refine_ls_weighting_scheme calc
_refine_ls_wR_factor_gt 0.0504
_refine_ls_wR_factor_ref 0.0543
_reflns_Friedel_coverage 0
_reflns_number_gt 4443
_reflns_number_total 5527
_reflns_threshold_expression 'I > 2\s(I)'
_cod_data_source_file c9dt00751b2.cif
_cod_data_source_block 2bTHF
_cod_depositor_comments 'Adding full bibliography for 7049390--7049391.cif.'
_cod_database_code 7049391
_shelx_estimated_absorpt_t_min 0.232
_shelx_estimated_absorpt_t_max 0.846

loop_
_symmetry_equiv_pos_as_xyz
'x, y, z'
'-x, -y, -z'

loop_
_atom_site_label
_atom_site_type_symbol
_atom_site_fract_x
_atom_site_fract_y
_atom_site_fract_z
_atom_site_U_iso_or_equiv
_atom_site_adp_type
_atom_site_occupancy
_atom_site_site_symmetry_order
_atom_site_calc_flag
_atom_site_refinement_flags_posn
_atom_site_refinement_flags_adp
_atom_site_refinement_flags_occupancy
_atom_site_disorder_assembly
_atom_site_disorder_group
Au1 Au 0.5 0.5 0 0.01884(6) Uani 1 2 d S U P B .
Au2 Au 0.5 0 0 0.02190(6) Uani 1 2 d S U P A .
Ag1 Ag 0.44916(3) 0.26518(3) -0.00006(2) 0.02336(7) Uani 1 1 d . U . . .
F1A F 0.7847(5) -0.0921(6) 0.0958(4) 0.0361(12) Uani 0.5 1 d . U P A 1
F2A F 0.8697(5) -0.2318(8) 0.2876(4) 0.0493(16) Uani 0.5 1 d . U P A 1
F3A F 0.7008(6) -0.2879(8) 0.4482(4) 0.0554(18) Uani 0.5 1 d . U P A 1
F4A F 0.4419(6) -0.1931(7) 0.4111(4) 0.0433(14) Uani 0.5 1 d . U P A 1
F5A F 0.3517(5) -0.0546(6) 0.2164(4) 0.0340(12) Uani 0.5 1 d . U P A 1
C6A C 0.4773(4) -0.0995(9) 0.2311(5) 0.024(2) Uani 0.5 1 d G U P A 1
C5A C 0.5236(5) -0.1725(10) 0.3315(4) 0.031(2) Uani 0.5 1 d G U P A 1
C4A C 0.6566(6) -0.2167(8) 0.3508(3) 0.035(2) Uani 0.5 1 d G U P A 1
C3A C 0.7433(4) -0.1878(7) 0.2697(4) 0.0312(19) Uani 0.5 1 d G U P A 1
C2A C 0.6970(5) -0.1148(7) 0.1692(3) 0.0279(18) Uani 0.5 1 d G U P A 1
C1A C 0.5640(5) -0.0707(6) 0.1499(3) 0.0229(16) Uani 0.5 1 d G U P A 1
F6A F 0.7296(5) 0.3570(6) -0.1279(4) 0.0380(12) Uani 0.5 1 d . U P B 2
F7A F 0.7427(9) 0.3757(9) -0.3216(5) 0.046(2) Uani 0.5 1 d . U P B 2
F8A F 0.5244(7) 0.4911(7) -0.4402(4) 0.0568(18) Uani 0.5 1 d . U P B 2
F9A F 0.2920(8) 0.5993(9) -0.3589(5) 0.052(2) Uani 0.5 1 d . U P B 2
F10A F 0.2776(5) 0.5895(5) -0.1663(4) 0.0351(12) Uani 0.5 1 d . U P B 2
N2A N 0.3533(4) 0.2352(5) 0.1741(3) 0.0192(13) Uani 0.5 1 d G U P B 2
C22A C 0.2184(4) 0.2876(6) 0.1775(3) 0.0222(16) Uani 0.5 1 d G U P B 2
C21A C 0.1588(4) 0.3135(7) 0.2637(4) 0.0287(18) Uani 0.5 1 d G U P B 2
H21A H 0.0667 0.3494 0.266 0.034 Uiso 0.5 1 calc R U P B 2
C20A C 0.2340(6) 0.2870(9) 0.3466(4) 0.033(3) Uani 0.5 1 d G U P B 2
H20A H 0.1933 0.3047 0.4056 0.039 Uiso 0.5 1 calc R U P B 2
C19A C 0.3689(6) 0.2345(8) 0.3432(4) 0.028(2) Uani 0.5 1 d G U P B 2
H19A H 0.4203 0.2164 0.3999 0.033 Uiso 0.5 1 calc R U P B 2
C18A C 0.4285(4) 0.2087(6) 0.2570(4) 0.0239(16) Uani 0.5 1 d G U P B 2
C7A C 0.5025(8) 0.4721(6) -0.1361(5) 0.0217(15) Uani 0.5 1 d . U P B 2
C8A C 0.6180(8) 0.4180(6) -0.1819(6) 0.0217(16) Uani 0.5 1 d . U P B 2
C9A C 0.6240(11) 0.4253(8) -0.2812(8) 0.030(2) Uani 0.5 1 d . U P B 2
C10A C 0.5176(10) 0.4849(7) -0.3407(6) 0.0349(19) Uani 0.5 1 d . U P B 2
C11A C 0.3985(12) 0.5413(8) -0.3030(8) 0.030(2) Uani 0.5 1 d . U P B 2
C12A C 0.3946(8) 0.5328(6) -0.2001(6) 0.0224(16) Uani 0.5 1 d . U P B 2
C17A C 0.5675(5) 0.1546(6) 0.2431(4) 0.0230(16) Uani 0.5 1 d G U P B 2
C16A C 0.6569(7) 0.1018(9) 0.3226(3) 0.034(3) Uani 0.5 1 d G U P B 2
H16A H 0.6277 0.099 0.3896 0.04 Uiso 0.5 1 calc R U P B 2
C15A C 0.7892(6) 0.0531(9) 0.3039(4) 0.038(3) Uani 0.5 1 d G U P B 2
H15A H 0.8503 0.017 0.3582 0.046 Uiso 0.5 1 calc R U P B 2
C14A C 0.8320(4) 0.0572(7) 0.2059(5) 0.038(2) Uani 0.5 1 d G U P B 2
H14A H 0.9223 0.0239 0.1932 0.046 Uiso 0.5 1 calc R U P B 2
C13A C 0.7425(5) 0.1100(7) 0.1265(4) 0.0310(18) Uani 0.5 1 d G U P B 2
H13A H 0.7717 0.1128 0.0595 0.037 Uiso 0.5 1 calc R U P B 2
N1A N 0.6102(4) 0.1587(5) 0.1451(4) 0.0234(13) Uani 0.5 1 d G U P B 2
C27A C 0.1567(9) 0.3260(11) -0.0808(7) 0.026(2) Uani 0.5 1 d . U P B 2
H27A H 0.2059 0.3277 -0.1418 0.031 Uiso 0.5 1 calc R U P B 2
C26A C 0.0242(9) 0.3399(12) -0.0827(8) 0.035(3) Uani 0.5 1 d . U P B 2
H26A H -0.0136 0.348 -0.143 0.042 Uiso 0.5 1 calc R U P B 2
C24A C 0.0160(9) 0.3203(10) 0.0912(7) 0.0276(19) Uani 0.5 1 d . U P B 2
H24A H -0.0321 0.3167 0.1529 0.033 Uiso 0.5 1 calc R U P B 2
C23A C 0.1480(9) 0.3055(9) 0.0870(7) 0.0257(15) Uani 0.5 1 d . U P B 2
N3 N 0.2177(2) 0.3108(3) -0.0001(2) 0.0204(7) Uani 1 1 d G U . . .
C27B C 0.1453(3) 0.3959(5) -0.0894(2) 0.0225(17) Uani 0.5 1 d G U P B -2
C26B C 0.0130(3) 0.4114(5) -0.0905(2) 0.027(2) Uani 0.5 1 d G U P B -2
H26B H -0.0365 0.4695 -0.1516 0.033 Uiso 0.5 1 calc R U P B -2
C25 C -0.0470(2) 0.3417(4) -0.0023(3) 0.0339(10) Uani 1 1 d G U . B .
H25A H -0.1382 0.3567 -0.0039 0.041 Uiso 1 1 calc R U . C 2
C24B C 0.0254(3) 0.2566(5) 0.0871(3) 0.032(2) Uani 0.5 1 d G U P B -2
H24B H -0.0156 0.2091 0.1474 0.039 Uiso 0.5 1 calc R U P B -2
C23B C 0.1577(3) 0.2412(5) 0.0882(2) 0.0257(15) Uani 0.5 1 d G U P B -2
H23B H 0.2072 0.183 0.1493 0.031 Uiso 0.5 1 calc R U P B -2
F6B F 0.7304(5) 0.2282(6) 0.1281(4) 0.0378(12) Uani 0.5 1 d . U P B -2
F7B F 0.7428(9) 0.0528(9) 0.3214(5) 0.048(2) Uani 0.5 1 d . U P B -2
F8B F 0.5242(7) 0.0518(7) 0.4394(4) 0.0583(19) Uani 0.5 1 d . U P B -2
F9B F 0.2916(8) 0.2415(10) 0.3581(6) 0.054(3) Uani 0.5 1 d . U P B -2
F10B F 0.2787(5) 0.4223(6) 0.1656(4) 0.0352(12) Uani 0.5 1 d . U P B -2
N1B N 0.6099(4) 0.3033(6) -0.1447(4) 0.0244(14) Uani 0.5 1 d G U P B -2
C13B C 0.7422(5) 0.2358(6) -0.1263(4) 0.0322(19) Uani 0.5 1 d G U P B -2
H13B H 0.7717 0.171 -0.0594 0.039 Uiso 0.5 1 calc R U P B -2
C14B C 0.8314(4) 0.2630(8) -0.2057(5) 0.039(2) Uani 0.5 1 d G U P B -2
H14B H 0.9218 0.2169 -0.1931 0.046 Uiso 0.5 1 calc R U P B -2
C15B C 0.7883(7) 0.3578(9) -0.3035(4) 0.043(4) Uani 0.5 1 d G U P B -2
H15B H 0.8492 0.3765 -0.3578 0.052 Uiso 0.5 1 calc R U P B -2
C16B C 0.6560(8) 0.4253(7) -0.3219(4) 0.031(2) Uani 0.5 1 d G U P B -2
H16B H 0.6265 0.4901 -0.3887 0.037 Uiso 0.5 1 calc R U P B -2
C17B C 0.5668(5) 0.3980(6) -0.2425(5) 0.0226(16) Uani 0.5 1 d G U P B -2
C7B C 0.5015(8) 0.3361(8) 0.1363(6) 0.0217(15) Uani 0.5 1 d . U P B -2
C12B C 0.3941(8) 0.3327(8) 0.1998(6) 0.0242(16) Uani 0.5 1 d . U P B -2
C11B C 0.3990(11) 0.2378(11) 0.3029(9) 0.031(2) Uani 0.5 1 d . U P B -2
C10B C 0.5171(10) 0.1432(8) 0.3422(6) 0.0310(18) Uani 0.5 1 d . U P B -2
C9B C 0.6283(11) 0.1405(10) 0.2829(8) 0.028(2) Uani 0.5 1 d . U P B -2
C8B C 0.6166(8) 0.2378(8) 0.1810(6) 0.0241(16) Uani 0.5 1 d . U P B -2
C22B C 0.2179(4) 0.4659(5) -0.1777(3) 0.0222(16) Uani 0.5 1 d G U P B -2
N2B N 0.3527(4) 0.4091(5) -0.1740(3) 0.0214(13) Uani 0.5 1 d G U P B -2
C18B C 0.4283(4) 0.4648(7) -0.2567(4) 0.0229(17) Uani 0.5 1 d G U P B -2
C19B C 0.3691(6) 0.5774(7) -0.3429(4) 0.028(2) Uani 0.5 1 d G U P B -2
H19B H 0.4208 0.6155 -0.3994 0.034 Uiso 0.5 1 calc R U P B -2
C20B C 0.2344(7) 0.6342(6) -0.3466(4) 0.032(3) Uani 0.5 1 d G U P B -2
H20B H 0.194 0.7111 -0.4055 0.039 Uiso 0.5 1 calc R U P B -2
C21B C 0.1588(4) 0.5785(6) -0.2639(4) 0.0260(17) Uani 0.5 1 d G U P B -2
H21B H 0.0667 0.6173 -0.2664 0.031 Uiso 0.5 1 calc R U P B -2
F1B F 0.6495(5) -0.1631(6) 0.2171(4) 0.0358(12) Uani 0.5 1 d . U P A -1
F2B F 0.5572(6) -0.2184(7) 0.4107(4) 0.0431(14) Uani 0.5 1 d . U P A -1
F3B F 0.2999(6) -0.1613(8) 0.4468(4) 0.0546(17) Uani 0.5 1 d . U P A -1
F4B F 0.1314(5) -0.0572(7) 0.2881(4) 0.0468(15) Uani 0.5 1 d . U P A -1
F5B F 0.2163(5) -0.0051(6) 0.0960(4) 0.0374(12) Uani 0.5 1 d . U P A -1
C1B C 0.4353(5) -0.0791(6) 0.1498(3) 0.0241(16) Uani 0.5 1 d G U P A -1
C6B C 0.3023(5) -0.0540(7) 0.1692(3) 0.0246(17) Uani 0.5 1 d G U P A -1
C5B C 0.2564(4) -0.0815(7) 0.2696(4) 0.036(2) Uani 0.5 1 d G U P A -1
C4B C 0.3434(6) -0.1342(8) 0.3507(3) 0.0327(19) Uani 0.5 1 d G U P A -1
C3B C 0.4764(5) -0.1593(9) 0.3313(4) 0.033(2) Uani 0.5 1 d G U P A -1
C2B C 0.5223(4) -0.1318(9) 0.2309(5) 0.022(2) Uani 0.5 1 d G U P A -1
O1 O 0.0731(16) -0.0397(19) 0.3529(12) 0.139(5) Uiso 0.5 1 d . . P . .
C31 C 0.0955(12) 0.0537(14) 0.3999(9) 0.057(3) Uiso 0.5 1 d . . P . .
H31A H 0.1878 0.0205 0.4214 0.068 Uiso 0.5 1 calc R U P . .
H31B H 0.079 0.1484 0.3471 0.068 Uiso 0.5 1 calc R U P . .
C32 C 0.0186(5) 0.0584(6) 0.4818(4) 0.0460(12) Uiso 1 1 d . . . . .
H32A H -0.0586 0.1415 0.4611 0.055 Uiso 1 1 calc R U . . .
H32B H 0.0669 0.0619 0.5353 0.055 Uiso 1 1 calc R U . . .
C33 C 0.0414(13) -0.1513(14) 0.4560(9) 0.058(3) Uiso 0.5 1 d . . P . .
H33A H -0.0217 -0.1926 0.4447 0.069 Uiso 0.5 1 calc R U P . .
H33B H 0.1211 -0.2256 0.4891 0.069 Uiso 0.5 1 calc R U P . .
O2 O 0.0752(15) 0.3147(18) 0.6451(11) 0.128(5) Uiso 0.5 1 d . . P . .
C35 C 0.0405(12) 0.3079(13) 0.5433(8) 0.051(3) Uiso 0.5 1 d . . P . .
H35A H 0.1191 0.2666 0.5094 0.062 Uiso 0.5 1 calc R U P . .
H35B H -0.023 0.2558 0.5554 0.062 Uiso 0.5 1 calc R U P . .
C36 C -0.0176(6) 0.4577(6) 0.4830(4) 0.0480(12) Uiso 1 1 d . . . . .
H36A H 0.0089 0.4772 0.4101 0.058 Uiso 1 1 calc R U . . .
H36B H -0.1138 0.4797 0.4859 0.058 Uiso 1 1 calc R U . . .
C37 C 0.0973(12) 0.4540(13) 0.5985(9) 0.057(3) Uiso 0.5 1 d . . P . .
H37A H 0.0828 0.4949 0.6518 0.068 Uiso 0.5 1 calc R U P . .
H37B H 0.1891 0.4424 0.5757 0.068 Uiso 0.5 1 calc R U P . .

loop_
_atom_site_aniso_label
_atom_site_aniso_U_11
_atom_site_aniso_U_22
_atom_site_aniso_U_33
_atom_site_aniso_U_23
_atom_site_aniso_U_13
_atom_site_aniso_U_12
Au1 0.02424(13) 0.01449(11) 0.02069(11) -0.00725(8) -0.00058(8) -0.00843(9)
Au2 0.02933(14) 0.01323(11) 0.02432(11) -0.00856(9) -0.00048(8) -0.00574(10)
Ag1 0.01937(16) 0.01649(15) 0.03805(16) -0.01361(13) -0.00101(11) -0.00561(12)
F1A 0.037(3) 0.043(3) 0.035(3) -0.020(2) 0.010(2) -0.018(3)
F2A 0.024(3) 0.068(5) 0.050(3) -0.025(3) -0.018(2) 0.004(3)
F3A 0.049(4) 0.079(5) 0.029(3) -0.019(3) -0.014(2) -0.001(4)
F4A 0.041(4) 0.053(4) 0.029(3) -0.012(3) 0.010(2) -0.012(3)
F5A 0.025(3) 0.026(3) 0.044(3) -0.011(3) -0.002(2) 0.001(3)
C6A 0.004(4) 0.036(7) 0.033(4) -0.016(4) -0.003(3) -0.001(5)
C5A 0.035(5) 0.025(6) 0.025(5) -0.012(4) 0.004(3) 0.003(5)
C4A 0.032(4) 0.048(6) 0.025(4) -0.019(4) -0.007(3) -0.003(5)
C3A 0.022(4) 0.036(5) 0.037(4) -0.018(4) -0.012(3) -0.001(4)
C2A 0.028(5) 0.036(6) 0.024(4) -0.014(4) 0.000(3) -0.012(4)
C1A 0.029(4) 0.012(4) 0.024(4) -0.004(3) -0.003(3) -0.004(4)
F6A 0.019(3) 0.042(3) 0.054(3) -0.021(3) -0.003(2) -0.006(3)
F7A 0.052(5) 0.050(5) 0.046(4) -0.032(3) 0.030(4) -0.021(4)
F8A 0.097(5) 0.059(4) 0.022(3) -0.017(3) 0.006(3) -0.035(4)
F9A 0.051(6) 0.060(5) 0.043(4) -0.008(3) -0.026(3) -0.020(5)
F10A 0.024(3) 0.028(3) 0.050(3) -0.014(3) 0.001(2) -0.005(2)
N2A 0.024(3) 0.013(3) 0.021(3) -0.005(3) -0.008(2) -0.005(3)
C22A 0.024(4) 0.015(4) 0.027(4) -0.007(3) 0.002(3) -0.007(4)
C21A 0.028(5) 0.031(5) 0.027(4) -0.011(4) 0.001(3) -0.009(4)
C20A 0.025(6) 0.050(8) 0.025(4) -0.017(5) 0.010(4) -0.015(6)
C19A 0.033(6) 0.025(5) 0.027(6) -0.008(5) -0.014(5) -0.008(5)
C18A 0.026(4) 0.015(4) 0.030(4) -0.002(4) -0.003(3) -0.012(4)
C7A 0.026(4) 0.020(4) 0.022(3) -0.007(3) -0.005(3) -0.011(3)
C8A 0.021(4) 0.014(4) 0.031(4) -0.012(3) 0.000(3) -0.002(3)
C9A 0.022(5) 0.037(6) 0.037(5) -0.014(5) 0.014(4) -0.019(5)
C10A 0.062(5) 0.022(5) 0.022(4) -0.008(4) 0.001(3) -0.014(4)
C11A 0.034(5) 0.021(6) 0.028(5) 0.001(5) -0.018(4) -0.004(5)
C12A 0.021(4) 0.018(4) 0.030(4) -0.009(3) -0.002(3) -0.006(3)
C17A 0.026(4) 0.012(4) 0.027(4) 0.001(3) -0.012(3) -0.008(4)
C16A 0.034(6) 0.035(8) 0.033(6) -0.006(5) -0.016(5) -0.014(6)
C15A 0.033(7) 0.027(7) 0.047(6) 0.001(5) -0.026(5) -0.006(6)
C14A 0.025(5) 0.025(5) 0.054(5) -0.002(4) -0.012(4) -0.005(4)
C13A 0.024(4) 0.024(5) 0.041(5) -0.008(4) -0.007(3) -0.003(4)
N1A 0.022(3) 0.015(3) 0.030(3) -0.003(3) -0.006(2) -0.006(3)
C27A 0.018(4) 0.028(5) 0.025(4) -0.015(4) -0.001(3) 0.007(5)
C26A 0.022(5) 0.055(7) 0.049(5) -0.044(6) -0.005(4) -0.005(5)
C24A 0.019(4) 0.013(5) 0.029(4) 0.006(4) 0.002(3) 0.005(4)
C23A 0.019(3) 0.011(4) 0.028(2) 0.006(3) -0.0022(19) 0.006(4)
N3 0.0191(17) 0.0200(17) 0.0218(15) -0.0073(13) -0.0012(12) -0.0058(15)
C27B 0.020(4) 0.021(5) 0.023(4) -0.009(4) 0.001(3) 0.001(4)
C26B 0.026(5) 0.034(6) 0.022(4) -0.011(4) -0.009(3) -0.005(5)
C25 0.021(2) 0.037(3) 0.047(3) -0.018(2) 0.0006(18) -0.010(2)
C24B 0.020(5) 0.009(5) 0.040(5) 0.011(4) 0.010(4) 0.004(5)
C23B 0.019(3) 0.011(4) 0.028(2) 0.006(3) -0.0022(19) 0.006(4)
F6B 0.023(3) 0.043(4) 0.046(3) -0.016(3) 0.006(2) -0.012(3)
F7B 0.044(5) 0.036(5) 0.054(4) -0.005(4) -0.031(4) -0.002(4)
F8B 0.104(6) 0.048(4) 0.021(3) 0.001(3) -0.008(3) -0.034(4)
F9B 0.045(5) 0.086(7) 0.052(4) -0.037(4) 0.034(4) -0.043(5)
F10B 0.024(3) 0.040(3) 0.044(3) -0.020(3) 0.001(2) -0.008(3)
N1B 0.026(3) 0.025(4) 0.030(3) -0.017(3) 0.007(3) -0.012(3)
C13B 0.022(4) 0.033(5) 0.051(5) -0.027(4) 0.003(3) -0.008(4)
C14B 0.023(5) 0.046(6) 0.058(5) -0.032(4) 0.014(4) -0.014(4)
C15B 0.025(6) 0.049(8) 0.061(6) -0.030(6) 0.017(5) -0.014(6)
C16B 0.021(6) 0.036(6) 0.043(6) -0.022(5) 0.015(5) -0.013(5)
C17B 0.020(4) 0.026(5) 0.033(4) -0.021(4) 0.008(3) -0.011(4)
C7B 0.026(4) 0.019(4) 0.026(3) -0.011(3) 0.003(3) -0.013(3)
C12B 0.021(4) 0.019(4) 0.034(4) -0.014(3) 0.000(3) -0.003(3)
C11B 0.033(5) 0.035(5) 0.034(5) -0.021(4) 0.014(4) -0.016(4)
C10B 0.050(5) 0.019(4) 0.023(4) -0.002(3) -0.007(3) -0.013(4)
C9B 0.029(5) 0.031(6) 0.032(5) -0.015(4) -0.009(4) -0.012(4)
C8B 0.020(4) 0.025(4) 0.029(4) -0.009(3) -0.001(3) -0.010(3)
C22B 0.029(4) 0.020(4) 0.022(3) -0.009(3) -0.003(3) -0.011(4)
N2B 0.024(3) 0.019(3) 0.025(3) -0.010(3) 0.005(2) -0.011(3)
C18B 0.023(4) 0.035(5) 0.023(4) -0.019(4) 0.005(3) -0.017(4)
C19B 0.039(6) 0.021(6) 0.025(6) -0.002(4) 0.005(5) -0.019(5)
C20B 0.032(6) 0.025(6) 0.029(5) 0.001(4) -0.004(4) -0.006(5)
C21B 0.028(5) 0.027(4) 0.021(4) -0.007(3) 0.000(3) -0.008(4)
F1B 0.024(3) 0.039(4) 0.044(3) -0.021(3) 0.002(2) -0.005(3)
F2B 0.038(4) 0.048(4) 0.030(3) -0.006(3) -0.009(2) -0.003(3)
F3B 0.053(4) 0.064(4) 0.027(3) -0.002(3) 0.016(2) -0.016(4)
F4B 0.022(3) 0.059(4) 0.044(3) -0.007(3) 0.014(2) -0.012(3)
F5B 0.036(3) 0.035(3) 0.036(3) -0.006(2) -0.009(2) -0.010(3)
C1B 0.030(4) 0.013(4) 0.029(4) -0.006(3) -0.007(3) -0.006(4)
C6B 0.022(4) 0.021(5) 0.027(4) -0.006(4) -0.005(3) -0.004(4)
C5B 0.033(5) 0.032(5) 0.036(4) -0.003(4) 0.004(3) -0.011(5)
C4B 0.034(5) 0.031(5) 0.022(4) 0.001(4) 0.009(3) -0.012(4)
C3B 0.031(5) 0.019(6) 0.033(5) -0.007(4) -0.006(3) 0.012(5)
C2B 0.004(4) 0.022(5) 0.031(4) -0.001(4) -0.004(3) 0.000(5)

loop_
_atom_type_symbol
_atom_type_description
_atom_type_scat_dispersion_real
_atom_type_scat_dispersion_imag
_atom_type_scat_source
Ag Ag -0.8971 1.1015 'International Tables Vol C Tables 4.2.6.8 and 6.1.1.4'
Au Au -2.0133 8.8022 'International Tables Vol C Tables 4.2.6.8 and 6.1.1.4'
C C 0.0033 0.0016 'International Tables Vol C Tables 4.2.6.8 and 6.1.1.4'
F F 0.0171 0.0103 'International Tables Vol C Tables 4.2.6.8 and 6.1.1.4'
N N 0.0061 0.0033 'International Tables Vol C Tables 4.2.6.8 and 6.1.1.4'
H H 0 0 'International Tables Vol C Tables 4.2.6.8 and 6.1.1.4'
O O 0.0106 0.006 'International Tables Vol C Tables 4.2.6.8 and 6.1.1.4'

loop_
_geom_angle_atom_site_label_1
_geom_angle_atom_site_label_2
_geom_angle_atom_site_label_3
_geom_angle
_geom_angle_site_symmetry_1
_geom_angle_site_symmetry_3
C7A Au1 C7A 180 2_665 .
C7A Au1 C7B 61.3(2) 2_665 .
C7A Au1 C7B 118.7(2) . .
C7A Au1 Ag1 60.09(14) 2_665 2_665
C7A Au1 Ag1 119.91(14) . 2_665
C7B Au1 Ag1 119.96(13) . 2_665
C7A Au1 Ag1 119.91(14) 2_665 .
C7A Au1 Ag1 60.09(14) . .
C7B Au1 Ag1 60.04(13) . .
Ag1 Au1 Ag1 180 2_665 .
C1A Au2 C1A 180.0(6) . 2_655
C1A Au2 C1B 40.3(2) . .
C1A Au2 C1B 139.7(4) 2_655 .
C1A Au2 Ag1 86.07(18) . .
C1A Au2 Ag1 93.9(6) 2_655 .
C1B Au2 Ag1 93.98(17) . .
C1A Au2 Ag1 93.93(18) . 2_655
C1A Au2 Ag1 86.1(6) 2_655 2_655
C1B Au2 Ag1 86.02(17) . 2_655
Ag1 Au2 Ag1 180 . 2_655
N3 Ag1 N2B 67.66(13) . .
N3 Ag1 N2A 67.75(12) . .
N2B Ag1 N2A 131.01(15) . .
N3 Ag1 N1B 131.51(13) . .
N2B Ag1 N1B 64.69(16) . .
N2A Ag1 N1B 159.12(15) . .
N3 Ag1 N1A 131.42(13) . .
N2B Ag1 N1A 159.27(15) . .
N2A Ag1 N1A 64.51(15) . .
N1B Ag1 N1A 97.06(16) . .
N3 Ag1 C7B 107.3(2) . .
N2B Ag1 C7B 130.1(2) . .
N2A Ag1 C7B 50.55(19) . .
N1B Ag1 C7B 109.6(2) . .
N1A Ag1 C7B 44.2(2) . .
N3 Ag1 C7A 107.6(2) . .
N2B Ag1 C7A 50.95(19) . .
N2A Ag1 C7A 130.0(2) . .
N1B Ag1 C7A 44.1(2) . .
N1A Ag1 C7A 109.3(2) . .
C7B Ag1 C7A 89.1(2) . .
N3 Ag1 Au2 93.47(8) . .
N2B Ag1 Au2 100.94(12) . .
N2A Ag1 Au2 100.96(12) . .
N1B Ag1 Au2 87.09(12) . .
N1A Ag1 Au2 87.14(12) . .
C7B Ag1 Au2 128.85(19) . .
C7A Ag1 Au2 128.86(17) . .
N3 Ag1 Au1 108.01(8) . .
N2B Ag1 Au1 87.66(12) . .
N2A Ag1 Au1 87.56(11) . .
N1B Ag1 Au1 78.79(12) . .
N1A Ag1 Au1 78.72(12) . .
C7B Ag1 Au1 45.01(17) . .
C7A Ag1 Au1 44.90(15) . .
Au2 Ag1 Au1 158.513(14) . .
O2 F2A C3A 129.3(10) 2_656 .
C4A F3A F2B 52.0(4) . .
C3B F4A F2B 70.7(5) . .
C3B F4A C4B 71.2(4) . .
F2B F4A C4B 141.8(5) . .
C3B F4A C5A 20.2(4) . .
F2B F4A C5A 50.5(4) . .
C4B F4A C5A 91.4(4) . .
C3B F4A F3B 126.3(6) . .
F2B F4A F3B 161.0(5) . .
C4B F4A F3B 55.5(4) . .
C5A F4A F3B 146.3(6) . .
C6B F5A C5B 78.9(4) . .
C6B F5A C1B 77.8(4) . .
C5B F5A C1B 147.0(6) . .
C6B F5A C6A 131.6(7) . .
C5B F5A C6A 134.6(6) . .
C1B F5A C6A 55.6(5) . .
C6B F5A C4B 127.1(6) . .
C5B F5A C4B 51.9(2) . .
C1B F5A C4B 133.4(5) . .
C6A F5A C4B 84.6(5) . .
C6B F5A C2B 125.5(6) . .
C5B F5A C2B 133.8(5) . .
C1B F5A C2B 51.3(2) . .
C6A F5A C2B 7.1(6) . .
C4B F5A C2B 86.2(3) . .
C2B C6A C1B 101.7(13) . .
C2B C6A F5A 154.1(19) . .
C1B C6A F5A 60.7(4) . .
C2B C6A C3B 88.8(11) . .
C1B C6A C3B 148.1(9) . .
F5A C6A C3B 97.8(5) . .
C2B C6A C5A 70.5(10) . .
C1B C6A C5A 158.2(6) . .
F5A C6A C5A 118.3(5) . .
C3B C6A C5A 20.4(3) . .
C2B C6A C1A 57.1(11) . .
C1B C6A C1A 66.5(4) . .
F5A C6A C1A 121.7(5) . .
C3B C6A C1A 140.4(3) . .
C5A C6A C1A 120 . .
C2B C6A F1B 18.5(14) . .
C1B C6A F1B 103.6(4) . .
F5A C6A F1B 164.2(5) . .
C3B C6A F1B 95.8(4) . .
C5A C6A F1B 75.6(2) . .
C1A C6A F1B 45.7(2) . .
C2B C6A C6B 136.6(16) . .
C1B C6A C6B 42.34(18) . .
F5A C6A C6B 19.5(3) . .
C3B C6A C6B 111.7(4) . .
C5A C6A C6B 131.5(3) . .
C1A C6A C6B 107.2(3) . .
F1B C6A C6B 144.9(4) . .
F2B C5A C2B 161.9(7) . .
F2B C5A F4A 57.8(4) . .
C2B C5A F4A 139.6(6) . .
F2B C5A C4A 61.0(5) . .
C2B C5A C4A 101.2(2) . .
F4A C5A C4A 118.8(5) . .
F2B C5A C6A 173.7(7) . .
C2B C5A C6A 21.2(4) . .
F4A C5A C6A 121.0(5) . .
C4A C5A C6A 120 . .
F2B C5A C4B 100.9(4) . .
C2B C5A C4B 96.8(4) . .
F4A C5A C4B 43.2(3) . .
C4A C5A C4B 161.9(3) . .
C6A C5A C4B 77.9(3) . .
F2B C4A F3A 72.3(4) . .
F2B C4A C5A 47.7(4) . .
F3A C4A C5A 119.7(5) . .
F2B C4A C3A 166.4(5) . .
F3A C4A C3A 120.3(5) . .
C5A C4A C3A 120 . .
F2B C4A F1B 124.5(4) . .
F3A C4A F1B 160.2(6) . .
C5A C4A F1B 77.0(2) . .
C3A C4A F1B 44.4(2) . .
F2B C4A C3B 45.0(3) . .
F3A C4A C3B 117.1(5) . .
C5A C4A C3B 2.6(3) . .
C3A C4A C3B 122.6(3) . .
F1B C4A C3B 79.6(3) . .
F1B C3A F2A 151.6(6) . .
F1B C3A C2A 39.7(3) . .
F2A C3A C2A 119.9(4) . .
F1B C3A C4A 83.3(3) . .
F2A C3A C4A 120.1(4) . .
C2A C3A C4A 120 . .
F1B C2A F1A 157.3(8) . .
F1B C2A C3A 60.5(4) . .
F1A C2A C3A 116.9(4) . .
F1B C2A C1A 64.1(5) . .
F1A C2A C1A 123.1(4) . .
C3A C2A C1A 120 . .
F1B C2A C2B 30.2(5) . .
F1A C2A C2B 156.8(4) . .
C3A C2A C2B 85.2(2) . .
C1A C2A C2B 35.4(3) . .
C2B C1A F1B 64.1(4) . .
C2B C1A C2A 102.3(3) . .
F1B C1A C2A 39.1(3) . .
C2B C1A C6A 20.7(4) . .
F1B C1A C6A 83.6(3) . .
C2A C1A C6A 120 . .
C2B C1A C1B 63.3(4) . .
F1B C1A C1B 121.9(5) . .
C2A C1A C1B 158.6(5) . .
C6A C1A C1B 50.3(4) . .
C2B C1A Au2 132.2(5) . .
F1B C1A Au2 144.9(5) . .
C2A C1A Au2 119.2(3) . .
C6A C1A Au2 119.5(3) . .
C1B C1A Au2 69.9(2) . .
C13B F6A C8A 94.8(4) . .
C13B F6A N1B 54.4(2) . .
C8A F6A N1B 45.2(3) . .
C13B F6A C14B 49.4(3) . .
C8A F6A C14B 101.1(5) . .
N1B F6A C14B 87.1(3) . .
C15B F7A C16B 145.9(17) . .
C15B F7A C9A 126.0(13) . .
C16B F7A C9A 22.7(6) . .
C15B F7A C14B 35.9(8) . .
C16B F7A C14B 122.6(7) . .
C9A F7A C14B 99.9(6) . .
C10A F8A F8A 160.3(9) . 2_664
C20B F9A C19B 137.9(17) . .
C20B F9A C11A 126.8(13) . .
C19B F9A C11A 19.9(6) . .
C20B F9A C21B 38.1(6) . .
C19B F9A C21B 123.7(8) . .
C11A F9A C21B 104.5(7) . .
C12A F10A C22B 90.4(3) . .
C22A N2A C18A 120 . .
C22A N2A C12B 101.2(4) . .
C18A N2A C12B 51.6(4) . .
C22A N2A C11B 99.8(4) . .
C18A N2A C11B 20.7(4) . .
C12B N2A C11B 46.3(5) . .
C22A N2A Ag1 115.8(2) . .
C18A N2A Ag1 121.4(2) . .
C12B N2A Ag1 101.7(4) . .
C11B N2A Ag1 137.6(4) . .
C21A C22A N2A 120 . .
C21A C22A C23A 124.7(5) . .
N2A C22A C23A 115.2(5) . .
C21A C22A F10B 81.9(3) . .
N2A C22A F10B 74.3(3) . .
C23A C22A F10B 116.5(5) . .
C21A C22A C23B 129.6(3) . .
N2A C22A C23B 105.3(3) . .
C23A C22A C23B 21.2(3) . .
F10B C22A C23B 134.2(3) . .
C22A C21A C20A 120 . .
C22A C21A F9B 104.5(3) . .
C20A C21A F9B 17.0(3) . .
F9B C20A C19A 22.3(11) . .
F9B C20A C21A 124.5(8) . .
C19A C20A C21A 120 . .
F9B C20A C11B 34.8(10) . .
C19A C20A C11B 16.7(4) . .
C21A C20A C11B 104.0(3) . .
C11B C19A F9B 131.8(14) . .
C11B C19A C18A 15.9(10) . .
F9B C19A C18A 124.0(6) . .
C11B C19A C20A 122.7(13) . .
F9B C19A C20A 17.5(10) . .
C18A C19A C20A 120 . .
C11B C19A C10B 58.2(15) . .
F9B C19A C10B 151.1(12) . .
C18A C19A C10B 56.7(4) . .
C20A C19A C10B 167.1(4) . .
C11B C19A C12B 29.4(14) . .
F9B C19A C12B 112.6(8) . .
C18A C19A C12B 40.2(3) . .
C20A C19A C12B 98.5(3) . .
C10B C19A C12B 85.6(5) . .
C11B C18A C12B 84.2(11) . .
C11B C18A C19A 11.9(8) . .
C12B C18A C19A 93.4(4) . .
C11B C18A N2A 122.3(10) . .
C12B C18A N2A 67.0(4) . .
C19A C18A N2A 120 . .
C11B C18A C10B 69.5(10) . .
C12B C18A C10B 127.7(5) . .
C19A C18A C10B 69.0(5) . .
N2A C18A C10B 164.0(5) . .
C11B C18A C17A 122.0(10) . .
C12B C18A C17A 107.5(6) . .
C19A C18A C17A 125.8(4) . .
N2A C18A C17A 114.2(4) . .
C10B C18A C17A 58.5(5) . .
C11B C18A C7B 115.1(9) . .
C12B C18A C7B 42.8(5) . .
C19A C18A C7B 126.8(3) . .
N2A C18A C7B 75.8(3) . .
C10B C18A C7B 110.3(5) . .
C17A C18A C7B 66.3(4) . .
C12A C7A C8A 114.1(7) . .
C12A C7A N1B 113.3(5) . .
C8A C7A N1B 39.0(3) . .
C12A C7A C17B 79.5(5) . .
C8A C7A C17B 38.0(4) . .
N1B C7A C17B 42.67(19) . .
C12A C7A C18B 37.6(4) . .
C8A C7A C18B 80.3(5) . .
N1B C7A C18B 76.8(3) . .
C17B C7A C18B 43.0(2) . .
C12A C7A Au1 121.9(6) . .
C8A C7A Au1 122.6(5) . .
N1B C7A Au1 118.1(4) . .
C17B C7A Au1 158.5(5) . .
C18B C7A Au1 156.9(5) . .
C12A C7A Ag1 102.5(4) . .
C8A C7A Ag1 105.5(4) . .
N1B C7A Ag1 67.5(2) . .
C17B C7A Ag1 99.3(3) . .
C18B C7A Ag1 97.2(3) . .
Au1 C7A Ag1 75.0(2) . .
N1B C8A C17B 71.3(4) . .
N1B C8A F6A 81.8(5) . .
C17B C8A F6A 136.5(7) . .
N1B C8A C9A 95.1(5) . .
C17B C8A C9A 36.8(5) . .
F6A C8A C9A 117.2(8) . .
N1B C8A C7A 93.3(5) . .
C17B C8A C7A 95.8(6) . .
F6A C8A C7A 119.8(7) . .
C9A C8A C7A 123.0(8) . .
N1B C8A C13B 45.5(3) . .
C17B C8A C13B 97.7(4) . .
F6A C8A C13B 41.5(3) . .
C9A C8A C13B 96.3(6) . .
C7A C8A C13B 127.3(5) . .
N1B C8A C16B 97.6(5) . .
C17B C8A C16B 45.3(3) . .
F6A C8A C16B 108.7(6) . .
C9A C8A C16B 9.2(5) . .
C7A C8A C16B 131.3(6) . .
C13B C8A C16B 91.7(4) . .
C16B C9A C17B 145.0(18) . .
C16B C9A C10A 86.3(15) . .
C17B C9A C10A 76.2(10) . .
C16B C9A C8A 150.5(17) . .
C17B C9A C8A 60.3(8) . .
C10A C9A C8A 121.2(10) . .
C16B C9A F7A 34.3(10) . .
C17B C9A F7A 140.9(10) . .
C10A C9A F7A 119.7(10) . .
C8A C9A F7A 119.0(9) . .
C16B C9A C15B 47.6(9) . .
C17B C9A C15B 137.3(11) . .
C10A C9A C15B 133.7(9) . .
C8A C9A C15B 104.9(8) . .
F7A C9A C15B 14.2(4) . .
C16B C9A N1B 139.8(13) . .
C17B C9A N1B 41.9(6) . .
C10A C9A N1B 117.9(7) . .
C8A C9A N1B 38.9(3) . .
F7A C9A N1B 109.8(7) . .
C15B C9A N1B 100.0(6) . .
C16B C9A C18B 129.3(15) . .
C17B C9A C18B 35.2(7) . .
C10A C9A C18B 44.3(5) . .
C8A C9A C18B 79.9(6) . .
F7A C9A C18B 157.1(8) . .
C15B C9A C18B 167.1(6) . .
N1B C9A C18B 76.0(4) . .
C9A C10A F8A 120.8(10) . .
C9A C10A C11A 120.5(9) . .
F8A C10A C11A 118.6(9) . .
C9A C10A C17B 35.1(4) . .
F8A C10A C17B 141.8(8) . .
C11A C10A C17B 92.7(7) . .
C9A C10A C18B 94.8(7) . .
F8A C10A C18B 137.4(7) . .
C11A C10A C18B 34.3(4) . .
C17B C10A C18B 61.6(5) . .
C9A C10A C16B 25.9(5) . .
F8A C10A C16B 95.3(7) . .
C11A C10A C16B 145.7(8) . .
C17B C10A C16B 58.7(4) . .
C18B C10A C16B 120.1(6) . .
C9A C10A C19B 141.0(8) . .
F8A C10A C19B 97.6(7) . .
C11A C10A C19B 21.8(4) . .
C17B C10A C19B 114.5(6) . .
C18B C10A C19B 54.3(4) . .
C16B C10A C19B 162.8(6) . .
C19B C11A C18B 151.4(17) . .
C19B C11A F9A 27.7(9) . .
C18B C11A F9A 133.6(9) . .
C19B C11A C10A 99.9(17) . .
C18B C11A C10A 75.9(10) . .
F9A C11A C10A 122.1(11) . .
C19B C11A C12A 139.2(19) . .
C18B C11A C12A 61.0(8) . .
F9A C11A C12A 120.6(11) . .
C10A C11A C12A 117.3(9) . .
C19B C11A C20B 41.0(11) . .
C18B C11A C20B 130.2(10) . .
F9A C11A C20B 17.2(5) . .
C10A C11A C20B 139.2(9) . .
C12A C11A C20B 103.5(9) . .
C19B C11A N2B 132.2(13) . .
C18B C11A N2B 37.0(6) . .
F9A C11A N2B 105.0(7) . .
C10A C11A N2B 112.2(6) . .
C12A C11A N2B 48.4(4) . .
C20B C11A N2B 95.6(6) . .
C19B C11A C17B 143.5(18) . .
C18B C11A C17B 37.7(7) . .
F9A C11A C17B 157.3(9) . .
C10A C11A C17B 43.9(5) . .
C12A C11A C17B 76.2(6) . .
C20B C11A C17B 166.4(5) . .
N2B C11A C17B 73.9(4) . .
C18B C12A F10A 132.0(6) . .
C18B C12A C7A 99.5(7) . .
F10A C12A C7A 120.4(7) . .
C18B C12A C11A 35.7(5) . .
F10A C12A C11A 115.6(8) . .
C7A C12A C11A 123.9(9) . .
C18B C12A N2B 61.0(3) . .
F10A C12A N2B 86.6(4) . .
C7A C12A N2B 97.8(5) . .
C11A C12A N2B 85.7(4) . .
C18B C12A C19B 46.6(3) . .
F10A C12A C19B 104.8(5) . .
C7A C12A C19B 134.4(7) . .
C11A C12A C19B 11.9(5) . .
N2B C12A C19B 89.8(4) . .
C9B C17A C8B 84.2(10) . .
C9B C17A C16A 14.6(9) . .
C8B C17A C16A 98.3(4) . .
C9B C17A N1A 113.6(9) . .
C8B C17A N1A 53.9(4) . .
C16A C17A N1A 120 . .
C9B C17A C10B 70.2(9) . .
C8B C17A C10B 131.0(6) . .
C16A C17A C10B 62.9(5) . .
N1A C17A C10B 174.8(5) . .
C9B C17A C18A 127.0(9) . .
C8B C17A C18A 114.5(6) . .
C16A C17A C18A 122.8(4) . .
N1A C17A C18A 117.2(4) . .
C10B C17A C18A 60.1(5) . .
C9B C17A C7B 119.3(9) . .
C8B C17A C7B 45.1(5) . .
C16A C17A C7B 133.3(3) . .
N1A C17A C7B 66.9(3) . .
C10B C17A C7B 114.8(5) . .
C18A C17A C7B 70.6(4) . .
C9B C17A C11B 106.9(9) . .
C8B C17A C11B 114.6(6) . .
C16A C17A C11B 104.0(5) . .
N1A C17A C11B 135.1(5) . .
C10B C17A C11B 43.4(5) . .
C18A C17A C11B 20.2(3) . .
C7B C17A C11B 77.1(5) . .
C9B C16A F7B 120.2(15) . .
C9B C16A C17A 21.0(11) . .
F7B C16A C17A 126.3(6) . .
C9B C16A C15A 110.4(13) . .
F7B C16A C15A 12.2(8) . .
C17A C16A C15A 120 . .
C9B C16A C10B 70.2(14) . .
F7B C16A C10B 164.6(11) . .
C17A C16A C10B 59.2(4) . .
C15A C16A C10B 175.7(5) . .
C9B C16A C8B 17.8(13) . .
F7B C16A C8B 105.4(7) . .
C17A C16A C8B 37.4(3) . .
C15A C16A C8B 94.6(3) . .
C10B C16A C8B 86.7(5) . .
F7B C15A C16A 21.3(14) . .
F7B C15A C14A 130.0(10) . .
C16A C15A C14A 120 . .
F7B C15A C9B 38.7(11) . .
C16A C15A C9B 19.4(4) . .
C14A C15A C9B 101.7(3) . .
C15A C14A C13A 120 . .
C15A C14A F7B 13.2(3) . .
C13A C14A F7B 107.7(3) . .
C15A C14A F6B 100.2(3) . .
C13A C14A F6B 44.3(2) . .
F7B C14A F6B 94.5(4) . .
F6B C13A N1A 77.0(3) . .
F6B C13A C14A 86.1(4) . .
N1A C13A C14A 120 . .
F6B C13A C8B 44.0(3) . .
N1A C13A C8B 37.3(2) . .
C14A C13A C8B 95.1(3) . .
C8B N1A C13A 97.6(5) . .
C8B N1A C17A 55.2(5) . .
C13A N1A C17A 120 . .
C8B N1A F6B 53.7(5) . .
C13A N1A F6B 48.4(3) . .
C17A N1A F6B 101.2(3) . .
C8B N1A C7B 46.9(5) . .
C13A N1A C7B 131.9(3) . .
C17A N1A C7B 70.6(4) . .
F6B N1A C7B 84.3(4) . .
C8B N1A C9B 47.6(5) . .
C13A N1A C9B 96.3(4) . .
C17A N1A C9B 24.3(4) . .
F6B N1A C9B 80.7(4) . .
C7B N1A C9B 81.4(5) . .
C8B N1A Ag1 113.5(5) . .
C13A N1A Ag1 120.1(3) . .
C17A N1A Ag1 119.8(3) . .
F6B N1A Ag1 116.0(3) . .
C7B N1A Ag1 68.1(2) . .
C9B N1A Ag1 142.5(5) . .
C27B C27A N3 81.0(8) . .
C27B C27A C26A 93.3(10) . .
N3 C27A C26A 124.2(7) . .
C27B C27A C26B 65.3(7) . .
N3 C27A C26B 115.5(6) . .
C26A C27A C26B 28.0(5) . .
C27B C27A C22B 46.4(7) . .
N3 C27A C22B 97.7(6) . .
C26A C27A C22B 117.9(8) . .
C26B C27A C22B 96.1(5) . .
C26B C26A C25 82.0(8) . .
C26B C26A C27A 86.2(10) . .
C25 C26A C27A 119.9(7) . .
C26B C26A C27B 60.3(7) . .
C25 C26A C27B 112.3(6) . .
C27A C26A C27B 25.9(4) . .
C24B C24A C23A 93.3(10) . .
C24B C24A C25 70.2(8) . .
C23A C24A C25 117.8(7) . .
C24B C24A C23B 66.9(8) . .
C23A C24A C23B 26.5(4) . .
C25 C24A C23B 108.4(6) . .
C23B C23A N3 79.1(9) . .
C23B C23A C24A 87.1(10) . .
N3 C23A C24A 121.8(8) . .
C23B C23A C22A 105.9(10) . .
N3 C23A C22A 116.9(7) . .
C24A C23A C22A 121.2(7) . .
C23B C23A C24B 61.1(7) . .
N3 C23A C24B 110.0(6) . .
C24A C23A C24B 26.1(4) . .
C22A C23A C24B 127.6(6) . .
C27A N3 C23A 117.7(6) . .
C27A N3 C27B 29.9(4) . .
C23A N3 C27B 113.4(4) . .
C27A N3 C23B 108.4(4) . .
C23A N3 C23B 28.4(4) . .
C27B N3 C23B 120 . .
C27A N3 Ag1 121.3(4) . .
C23A N3 Ag1 120.6(4) . .
C27B N3 Ag1 120.77(16) . .
C23B N3 Ag1 118.98(16) . .
C27A C27B N3 69.1(8) . .
C27A C27B C26B 87.5(8) . .
N3 C27B C26B 120 . .
C27A C27B C22B 113.3(9) . .
N3 C27B C22B 115.5(3) . .
C26B C27B C22B 124.5(3) . .
C27A C27B C26A 60.7(9) . .
N3 C27B C26A 106.4(4) . .
C26B C27B C26A 26.8(4) . .
C22B C27B C26A 131.9(5) . .
C26A C26B C27B 93.0(8) . .
C26A C26B C25 67.1(9) . .
C27B C26B C25 120 . .
C26A C26B C27A 65.7(9) . .
C27B C26B C27A 27.2(4) . .
C25 C26B C27A 105.7(4) . .
C26A C25 C24B 110.4(5) . .
C26A C25 C26B 30.9(5) . .
C24B C25 C26B 120 . .
C26A C25 C24A 118.5(6) . .
C24B C25 C24A 28.2(4) . .
C26B C25 C24A 111.6(4) . .
C24A C24B C25 81.6(9) . .
C24A C24B C23B 85.6(9) . .
C25 C24B C23B 120 . .
C24A C24B C23A 60.6(9) . .
C25 C24B C23A 109.8(3) . .
C23B C24B C23A 25.1(4) . .
C23A C23B C24B 93.8(9) . .
C23A C23B N3 72.5(8) . .
C24B C23B N3 120 . .
C23A C23B C24A 66.4(9) . .
C24B C23B C24A 27.6(4) . .
N3 C23B C24A 110.9(4) . .
C23A C23B C22A 52.8(9) . .
C24B C23B C22A 119.4(2) . .
N3 C23B C22A 98.1(3) . .
C24A C23B C22A 98.1(5) . .
C13A F6B C8B 95.3(4) . .
C13A F6B N1A 54.6(2) . .
C8B F6B N1A 45.0(3) . .
C13A F6B C14A 49.6(3) . .
C8B F6B C14A 102.2(5) . .
N1A F6B C14A 87.4(3) . .
C15A F7B C16A 147(2) . .
C15A F7B C9B 126.7(15) . .
C16A F7B C9B 23.1(6) . .
C15A F7B C14A 36.8(8) . .
C16A F7B C14A 123.4(7) . .
C9B F7B C14A 100.3(6) . .
C20A F9B C19A 140(2) . .
C20A F9B C11B 128.7(15) . .
C19A F9B C11B 20.4(6) . .
C20A F9B C21A 38.5(6) . .
C19A F9B C21A 124.8(8) . .
C11B F9B C21A 105.1(7) . .
C12B F10B C22A 90.5(4) . .
C8A N1B C13B 96.9(5) . .
C8A N1B C17B 54.5(5) . .
C13B N1B C17B 120 . .
C8A N1B F6A 53.0(5) . .
C13B N1B F6A 48.9(3) . .
C17B N1B F6A 100.7(3) . .
C8A N1B C7A 47.7(5) . .
C13B N1B C7A 131.7(3) . .
C17B N1B C7A 70.2(4) . .
F6A N1B C7A 83.6(4) . .
C8A N1B C9A 46.0(5) . .
C13B N1B C9A 97.4(4) . .
C17B N1B C9A 23.3(4) . .
F6A N1B C9A 80.9(4) . .
C7A N1B C9A 80.0(5) . .
C8A N1B Ag1 114.7(5) . .
C13B N1B Ag1 120.4(3) . .
C17B N1B Ag1 119.6(3) . .
F6A N1B Ag1 115.9(3) . .
C7A N1B Ag1 68.3(2) . .
C9A N1B Ag1 141.1(5) . .
F6A C13B N1B 76.7(3) . .
F6A C13B C14B 85.9(4) . .
N1B C13B C14B 120 . .
F6A C13B C8A 43.7(3) . .
N1B C13B C8A 37.7(3) . .
C14B C13B C8A 94.3(3) . .
C13B C14B C15B 120 . .
C13B C14B F7A 108.1(3) . .
C15B C14B F7A 12.8(3) . .
C13B C14B F6A 44.7(3) . .
C15B C14B F6A 99.7(3) . .
F7A C14B F6A 94.3(4) . .
F7A C15B C16B 21.9(11) . .
F7A C15B C14B 131.3(10) . .
C16B C15B C14B 120 . .
F7A C15B C9A 39.8(10) . .
C16B C15B C9A 19.6(4) . .
C14B C15B C9A 101.5(4) . .
C9A C16B F7A 123.0(15) . .
C9A C16B C15B 112.8(12) . .
F7A C16B C15B 12.3(7) . .
C9A C16B C17B 19.9(10) . .
F7A C16B C17B 126.9(6) . .
C15B C16B C17B 120 . .
C9A C16B C10A 67.7(13) . .
F7A C16B C10A 164.4(10) . .
C15B C16B C10A 175.3(4) . .
C17B C16B C10A 58.9(4) . .
C9A C16B C8A 20.3(12) . .
F7A C16B C8A 105.4(7) . .
C15B C16B C8A 94.2(3) . .
C17B C16B C8A 37.7(3) . .
C10A C16B C8A 86.9(5) . .
C9A C17B C8A 82.9(10) . .
C9A C17B C16B 15.1(8) . .
C8A C17B C16B 97.0(5) . .
C9A C17B N1B 114.8(9) . .
C8A C17B N1B 54.3(4) . .
C16B C17B N1B 120 . .
C9A C17B C10A 68.8(10) . .
C8A C17B C10A 130.8(6) . .
C16B C17B C10A 62.4(6) . .
N1B C17B C10A 174.8(5) . .
C9A C17B C18B 125.6(10) . .
C8A C17B C18B 116.3(6) . .
C16B C17B C18B 122.6(5) . .
N1B C17B C18B 117.4(5) . .
C10A C17B C18B 60.4(5) . .
C9A C17B C7A 118.0(9) . .
C8A C17B C7A 46.2(5) . .
C16B C17B C7A 132.9(3) . .
N1B C17B C7A 67.1(3) . .
C10A C17B C7A 115.1(5) . .
C18B C17B C7A 71.4(4) . .
C9A C17B C11A 105.1(10) . .
C8A C17B C11A 115.8(6) . .
C16B C17B C11A 103.6(5) . .
N1B C17B C11A 135.6(5) . .
C10A C17B C11A 43.4(5) . .
C18B C17B C11A 20.6(3) . .
C7A C17B C11A 77.7(5) . .
C12B C7B C8B 114.7(8) . .
C12B C7B N1A 113.6(5) . .
C8B C7B N1A 38.7(3) . .
C12B C7B C17A 79.9(5) . .
C8B C7B C17A 38.2(4) . .
N1A C7B C17A 42.5(2) . .
C12B C7B C18A 37.8(4) . .
C8B C7B C18A 80.6(5) . .
N1A C7B C18A 77.0(3) . .
C17A C7B C18A 43.1(2) . .
C12B C7B Au1 122.1(7) . .
C8B C7B Au1 121.7(6) . .
N1A C7B Au1 117.8(4) . .
C17A C7B Au1 157.8(5) . .
C18A C7B Au1 157.5(5) . .
C12B C7B Ag1 102.7(4) . .
C8B C7B Ag1 105.2(4) . .
N1A C7B Ag1 67.7(2) . .
C17A C7B Ag1 99.4(3) . .
C18A C7B Ag1 97.7(3) . .
Au1 C7B Ag1 75.0(2) . .
C18A C12B F10B 132.6(6) . .
C18A C12B C7B 99.5(7) . .
F10B C12B C7B 120.1(8) . .
C18A C12B C11B 35.0(5) . .
F10B C12B C11B 116.4(8) . .
C7B C12B C11B 123.5(9) . .
C18A C12B N2A 61.4(3) . .
F10B C12B N2A 86.8(4) . .
C7B C12B N2A 97.8(5) . .
C11B C12B N2A 85.6(5) . .
C18A C12B C19A 46.3(3) . .
F10B C12B C19A 105.2(6) . .
C7B C12B C19A 134.3(7) . .
C11B C12B C19A 12.3(5) . .
N2A C12B C19A 89.9(4) . .
C19A C11B C18A 152.2(18) . .
C19A C11B F9B 27.8(9) . .
C18A C11B F9B 134.0(9) . .
C19A C11B C10B 99.6(17) . .
C18A C11B C10B 76.8(10) . .
F9B C11B C10B 121.9(11) . .
C19A C11B C12B 138.3(19) . .
C18A C11B C12B 60.8(9) . .
F9B C11B C12B 119.6(11) . .
C10B C11B C12B 118.6(9) . .
C19A C11B C20A 40.6(10) . .
C18A C11B C20A 130.2(11) . .
F9B C11B C20A 16.5(6) . .
C10B C11B C20A 138.2(10) . .
C12B C11B C20A 103.2(9) . .
C19A C11B N2A 132.1(13) . .
C18A C11B N2A 37.0(6) . .
F9B C11B N2A 104.8(7) . .
C10B C11B N2A 113.0(6) . .
C12B C11B N2A 48.1(4) . .
C20A C11B N2A 95.6(6) . .
C19A C11B C17A 143.9(18) . .
C18A C11B C17A 37.8(7) . .
F9B C11B C17A 157.8(9) . .
C10B C11B C17A 44.5(5) . .
C12B C11B C17A 76.8(6) . .
C20A C11B C17A 166.3(5) . .
N2A C11B C17A 74.1(4) . .
F8B C10B C9B 119.3(10) . .
F8B C10B C11B 119.7(9) . .
C9B C10B C11B 121.0(9) . .
F8B C10B C17A 141.5(8) . .
C9B C10B C17A 35.7(4) . .
C11B C10B C17A 92.1(7) . .
F8B C10B C18A 138.4(7) . .
C9B C10B C18A 95.4(7) . .
C11B C10B C18A 33.7(4) . .
C17A C10B C18A 61.4(4) . .
F8B C10B C16A 95.4(7) . .
C9B C10B C16A 24.3(5) . .
C11B C10B C16A 144.6(8) . .
C17A C10B C16A 58.0(4) . .
C18A C10B C16A 119.1(6) . .
F8B C10B C19A 98.4(7) . .
C9B C10B C19A 141.8(8) . .
C11B C10B C19A 22.3(5) . .
C17A C10B C19A 114.3(6) . .
C18A C10B C19A 54.2(4) . .
C16A C10B C19A 162.3(7) . .
C16A C9B C17A 144(2) . .
C16A C9B F7B 36.7(11) . .
C17A C9B F7B 142.1(9) . .
C16A C9B C10B 85.5(15) . .
C17A C9B C10B 74.1(9) . .
F7B C9B C10B 121.2(10) . .
C16A C9B C8B 154.6(17) . .
C17A C9B C8B 58.6(8) . .
F7B C9B C8B 121.2(9) . .
C10B C9B C8B 117.5(10) . .
C16A C9B C15A 50.1(10) . .
C17A C9B C15A 138.8(10) . .
F7B C9B C15A 14.5(5) . .
C10B C9B C15A 135.4(10) . .
C8B C9B C15A 106.8(8) . .
C16A C9B N1A 142.5(14) . .
C17A C9B N1A 42.0(5) . .
F7B C9B N1A 110.7(7) . .
C10B C9B N1A 116.0(7) . .
C8B C9B N1A 38.6(3) . .
C15A C9B N1A 101.0(6) . .
N1A C8B C17A 70.9(4) . .
N1A C8B F6B 81.3(5) . .
C17A C8B F6B 134.3(8) . .
N1A C8B C7B 94.4(5) . .
C17A C8B C7B 96.7(6) . .
F6B C8B C7B 121.5(7) . .
N1A C8B C9B 93.8(6) . .
C17A C8B C9B 37.2(5) . .
F6B C8B C9B 113.8(8) . .
C7B C8B C9B 124.7(8) . .
N1A C8B C13A 45.1(3) . .
C17A C8B C13A 96.8(5) . .
F6B C8B C13A 40.7(3) . .
C7B C8B C13A 128.2(5) . .
C9B C8B C13A 93.9(6) . .
N1A C8B C16A 96.2(5) . .
C17A C8B C16A 44.3(3) . .
F6B C8B C16A 107.0(6) . .
C7B C8B C16A 131.4(6) . .
C9B C8B C16A 7.5(5) . .
C13A C8B C16A 90.5(4) . .
N2B C22B C21B 120 . .
N2B C22B C27B 116.3(3) . .
C21B C22B C27B 123.6(3) . .
N2B C22B F10A 74.9(3) . .
C21B C22B F10A 81.2(3) . .
C27B C22B F10A 117.0(4) . .
N2B C22B C27A 104.5(4) . .
C21B C22B C27A 131.3(4) . .
C27B C22B C27A 20.2(3) . .
F10A C22B C27A 132.3(4) . .
C22B N2B C18B 120 . .
C22B N2B C12A 101.1(4) . .
C18B N2B C12A 51.5(4) . .
C22B N2B C11A 99.5(4) . .
C18B N2B C11A 21.0(4) . .
C12A N2B C11A 45.9(4) . .
C22B N2B Ag1 116.0(2) . .
C18B N2B Ag1 121.0(3) . .
C12A N2B Ag1 101.6(4) . .
C11A N2B Ag1 137.3(4) . .
C11A C18B C12A 83.4(11) . .
C11A C18B C19B 12.0(8) . .
C12A C18B C19B 92.9(5) . .
C11A C18B N2B 122.0(10) . .
C12A C18B N2B 67.6(4) . .
C19B C18B N2B 120 . .
C11A C18B C10A 69.8(10) . .
C12A C18B C10A 126.4(6) . .
C19B C18B C10A 69.2(5) . .
N2B C18B C10A 164.6(5) . .
C11A C18B C17B 121.7(10) . .
C12A C18B C17B 106.8(5) . .
C19B C18B C17B 125.5(5) . .
N2B C18B C17B 114.5(5) . .
C10A C18B C17B 58.0(5) . .
C11A C18B C7A 114.5(9) . .
C12A C18B C7A 42.9(5) . .
C19B C18B C7A 126.4(3) . .
N2B C18B C7A 76.2(3) . .
C10A C18B C7A 109.1(5) . .
C17B C18B C7A 65.7(4) . .
C11A C18B C9A 102.6(10) . .
C12A C18B C9A 109.0(5) . .
C19B C18B C9A 106.4(4) . .
N2B C18B C9A 133.5(4) . .
C10A C18B C9A 40.9(5) . .
C17B C18B C9A 19.2(3) . .
C7A C18B C9A 73.8(4) . .
C11A C19B F9A 132.4(14) . .
C11A C19B C18B 16.6(10) . .
F9A C19B C18B 124.3(7) . .
C11A C19B C20B 122.4(14) . .
F9A C19B C20B 18.6(8) . .
C18B C19B C20B 120 . .
C11A C19B C10A 58.2(15) . .
F9A C19B C10A 151.0(11) . .
C18B C19B C10A 56.5(4) . .
C20B C19B C10A 167.8(4) . .
C11A C19B C12A 28.9(14) . .
F9A C19B C12A 113.6(7) . .
C18B C19B C12A 40.5(3) . .
C20B C19B C12A 98.5(3) . .
C10A C19B C12A 85.1(5) . .
F9A C20B C21B 124.8(9) . .
F9A C20B C19B 23.5(9) . .
C21B C20B C19B 120 . .
F9A C20B C11A 36.0(9) . .
C21B C20B C11A 104.2(3) . .
C19B C20B C11A 16.6(4) . .
C20B C21B C22B 120 . .
C20B C21B F9A 17.1(3) . .
C22B C21B F9A 104.6(3) . .
C2A F1B C3A 79.9(5) . .
C2A F1B C1A 76.7(5) . .
C3A F1B C1A 146.6(6) . .
C2A F1B C2B 129.6(8) . .
C3A F1B C2B 134.9(6) . .
C1A F1B C2B 54.6(5) . .
C2A F1B C4A 128.1(6) . .
C3A F1B C4A 52.3(2) . .
C1A F1B C4A 132.5(5) . .
C2B F1B C4A 84.7(4) . .
C2A F1B C6A 123.9(6) . .
C3A F1B C6A 133.7(5) . .
C1A F1B C6A 50.7(2) . .
C2B F1B C6A 6.9(6) . .
C4A F1B C6A 86.0(3) . .
C5A F2B F4A 71.6(5) . .
C5A F2B C4A 71.3(4) . .
F4A F2B C4A 142.9(5) . .
C5A F2B C3B 20.3(4) . .
F4A F2B C3B 51.3(4) . .
C4A F2B C3B 91.7(4) . .
C5A F2B F3A 126.6(6) . .
F4A F2B F3A 159.8(6) . .
C4A F2B F3A 55.7(4) . .
C3B F2B F3A 146.8(6) . .
C4B F3B F4A 52.6(4) . .
C6A C1B F5A 63.8(4) . .
C6A C1B C6B 102.2(3) . .
F5A C1B C6B 39.3(3) . .
C6A C1B C2B 20.7(4) . .
F5A C1B C2B 83.4(3) . .
C6B C1B C2B 120 . .
C6A C1B C1A 63.2(3) . .
F5A C1B C1A 121.5(5) . .
C6B C1B C1A 158.4(5) . .
C2B C1B C1A 50.1(4) . .
C6A C1B Au2 132.1(5) . .
F5A C1B Au2 145.3(5) . .
C6B C1B Au2 119.5(3) . .
C2B C1B Au2 119.2(3) . .
C1A C1B Au2 69.8(2) . .
F5A C6B F5B 158.8(8) . .
F5A C6B C1B 62.9(4) . .
F5B C6B C1B 122.6(4) . .
F5A C6B C5B 61.5(4) . .
F5B C6B C5B 117.4(4) . .
C1B C6B C5B 120 . .
F5A C6B C6A 28.9(5) . .
F5B C6B C6A 156.7(4) . .
C1B C6B C6A 35.5(2) . .
C5B C6B C6A 85.1(2) . .
F5A C5B F4B 152.6(6) . .
F5A C5B C4B 83.3(3) . .
F4B C5B C4B 119.8(4) . .
F5A C5B C6B 39.5(3) . .
F4B C5B C6B 120.2(4) . .
C4B C5B C6B 120 . .
F4A C4B F3B 71.9(4) . .
F4A C4B C5B 166.7(4) . .
F3B C4B C5B 120.1(5) . .
F4A C4B C3B 48.2(4) . .
F3B C4B C3B 119.9(5) . .
C5B C4B C3B 120 . .
F4A C4B F5A 124.6(4) . .
F3B C4B F5A 161.0(6) . .
C5B C4B F5A 44.8(2) . .
C3B C4B F5A 76.5(2) . .
F4A C4B C5A 45.5(3) . .
F3B C4B C5A 117.1(5) . .
C5B C4B C5A 122.7(3) . .
C3B C4B C5A 2.8(3) . .
F5A C4B C5A 79.2(3) . .
F4A C3B C6A 161.5(6) . .
F4A C3B F2B 58.0(4) . .
C6A C3B F2B 139.9(6) . .
F4A C3B C4B 60.6(5) . .
C6A C3B C4B 101.2(2) . .
F2B C3B C4B 118.5(5) . .
F4A C3B C2B 173.4(7) . .
C6A C3B C2B 21.2(4) . .
F2B C3B C2B 121.3(5) . .
C4B C3B C2B 120 . .
F4A C3B C4A 101.2(4) . .
C6A C3B C4A 97.0(4) . .
F2B C3B C4A 43.3(3) . .
C4B C3B C4A 161.8(3) . .
C2B C3B C4A 78.1(3) . .
C6A C2B C1A 102.1(14) . .
C6A C2B C5A 88.3(11) . .
C1A C2B C5A 147.9(9) . .
C6A C2B F1B 154.6(19) . .
C1A C2B F1B 61.3(4) . .
C5A C2B F1B 97.1(5) . .
C6A C2B C3B 70.0(10) . .
C1A C2B C3B 158.0(6) . .
C5A C2B C3B 20.4(3) . .
F1B C2B C3B 117.6(5) . .
C6A C2B C1B 57.5(10) . .
C1A C2B C1B 66.6(4) . .
C5A C2B C1B 140.4(3) . .
F1B C2B C1B 122.4(5) . .
C3B C2B C1B 120 . .
C6A C2B F5A 18.7(13) . .
C1A C2B F5A 103.4(5) . .
C5A C2B F5A 96.2(4) . .
F1B C2B F5A 164.6(6) . .
C3B C2B F5A 75.9(2) . .
C1B C2B F5A 45.3(2) . .
C6A C2B C2A 136.8(17) . .
C1A C2B C2A 42.34(19) . .
C5A C2B C2A 111.6(4) . .
F1B C2B C2A 20.1(3) . .
C3B C2B C2A 131.3(3) . .
C1B C2B C2A 107.3(3) . .
F5A C2B C2A 144.6(5) . .
C31 O1 C33 97.5(10) . .
C32 C31 O1 112.8(10) . .
C31 C32 C32 106.6(8) . 2_556
C32 C33 O1 99.2(10) 2_556 .
C37 O2 C35 97.4(11) . .
C36 C35 O2 100.1(10) . .
C36 C36 C35 113.8(7) 2_566 .
C36 C37 O2 112.7(10) 2_566 .

loop_
_geom_bond_atom_site_label_1
_geom_bond_atom_site_label_2
_geom_bond_distance
_geom_bond_site_symmetry_2
Au1 C7A 2.053(7) 2_665
Au1 C7A 2.053(7) .
Au1 C7B 2.057(8) .
Au1 Ag1 2.8089(4) 2_665
Au1 Ag1 2.8090(4) .
Au2 C1A 2.071(4) .
Au2 C1A 2.071(4) 2_655
Au2 C1B 2.073(4) .
Au2 Ag1 2.7882(4) .
Au2 Ag1 2.7883(4) 2_655
Ag1 N3 2.395(2) .
Ag1 N2B 2.482(4) .
Ag1 N2A 2.484(4) .
Ag1 N1B 2.507(4) .
Ag1 N1A 2.512(4) .
Ag1 C7B 2.520(5) .
Ag1 C7A 2.521(6) .
F1A C2A 1.320(6) .
F2A O2 1.097(16) 2_656
F2A C3A 1.319(7) .
F3A C4A 1.346(7) .
F3A F2B 1.552(8) .
F4A C3B 1.095(7) .
F4A F2B 1.189(8) .
F4A C4B 1.279(8) .
F4A C5A 1.333(6) .
F4A F3B 1.531(8) .
F5A C6B 0.902(6) .
F5A C5B 1.245(6) .
F5A C1B 1.266(6) .
F5A C6A 1.303(7) .
F5A C4B 1.754(6) .
F5A C2B 1.769(7) .
C6A C2B 0.503(8) .
C6A C1B 1.198(9) .
C6A C3B 1.306(9) .
C6A C5A 1.39 .
C6A C1A 1.39 .
C6A F1B 1.785(7) .
C6A C6B 2.017(6) .
C5A F2B 1.084(7) .
C5A C2B 1.311(9) .
C5A C4A 1.39 .
C5A C4B 1.869(7) .
C4A F2B 1.283(8) .
C4A C3A 1.39 .
C4A F1B 1.745(6) .
C4A C3B 1.870(7) .
C3A F1B 1.228(7) .
C3A C2A 1.39 .
C2A F1B 0.901(6) .
C2A C1A 1.39 .
C2A C2B 2.016(6) .
C1A C2B 1.194(9) .
C1A F1B 1.285(7) .
C1A C1B 1.428(7) .
F6A C13B 1.287(8) .
F6A C8A 1.343(9) .
F6A N1B 1.663(6) .
F6A C14B 1.826(8) .
F7A C15B 0.527(11) .
F7A C16B 0.922(11) .
F7A C9A 1.373(12) .
F7A C14B 1.782(11) .
F8A C10A 1.371(9) .
F8A F8A 1.749(10) 2_664
F9A C20B 0.662(10) .
F9A C19B 0.826(8) .
F9A C11A 1.312(12) .
F9A C21B 1.849(9) .
F10A C12A 1.340(10) .
F10A C22B 1.746(6) .
N2A C22A 1.39 .
N2A C18A 1.39 .
N2A C12B 1.458(7) .
N2A C11B 1.952(9) .
C22A C21A 1.39 .
C22A C23A 1.483(10) .
C22A F10B 1.746(7) .
C22A C23B 1.790(6) .
C21A C20A 1.39 .
C21A F9B 1.840(9) .
C20A F9B 0.653(11) .
C20A C19A 1.39 .
C20A C11B 1.798(12) .
C19A C11B 0.614(9) .
C19A F9B 0.824(8) .
C19A C18A 1.39 .
C19A C10B 1.599(12) .
C19A C12B 1.918(10) .
C18A C11B 0.817(8) .
C18A C12B 1.242(10) .
C18A C10B 1.432(9) .
C18A C17A 1.450(6) .
C18A C7B 2.000(9) .
C7A C12A 1.385(11) .
C7A C8A 1.400(11) .
C7A N1B 1.889(9) .
C7A C17B 1.930(9) .
C7A C18B 2.008(9) .
C8A N1B 1.191(8) .
C8A C17B 1.194(9) .
C8A C9A 1.364(13) .
C8A C13B 1.936(9) .
C8A C16B 1.940(9) .
C9A C16B 0.632(9) .
C9A C17B 0.824(8) .
C9A C10A 1.337(15) .
C9A C15B 1.736(11) .
C9A N1B 1.890(9) .
C9A C18B 2.037(12) .
C10A C11A 1.381(16) .
C10A C17B 1.393(10) .
C10A C18B 1.428(10) .
C10A C16B 1.442(13) .
C10A C19B 1.600(13) .
C11A C19B 0.604(9) .
C11A C18B 0.829(8) .
C11A C12A 1.413(14) .
C11A C20B 1.788(12) .
C11A N2B 1.960(9) .
C11A C17B 2.007(12) .
C12A C18B 1.243(9) .
C12A N2B 1.469(7) .
C12A C19B 1.911(9) .
C17A C9B 0.855(9) .
C17A C8B 1.209(9) .
C17A C16A 1.39 .
C17A N1A 1.39 .
C17A C10B 1.408(9) .
C17A C7B 1.941(10) .
C17A C11B 2.006(11) .
C16A C9B 0.602(11) .
C16A F7B 0.915(11) .
C16A C15A 1.39 .
C16A C10B 1.460(12) .
C16A C8B 1.969(10) .
C15A F7B 0.532(11) .
C15A C14A 1.39 .
C15A C9B 1.697(12) .
C14A C13A 1.39 .
C14A F7B 1.779(11) .
C14A F6B 1.820(8) .
C13A F6B 1.274(8) .
C13A N1A 1.39 .
C13A C8B 1.944(9) .
N1A C8B 1.188(7) .
N1A F6B 1.661(6) .
N1A C7B 1.893(9) .
N1A C9B 1.902(9) .
C27A C27B 0.701(10) .
C27A N3 1.315(9) .
C27A C26A 1.397(13) .
C27A C26B 1.529(10) .
C27A C22B 1.861(11) .
C26A C26B 0.721(11) .
C26A C25 1.293(11) .
C26A C27B 1.598(10) .
C24A C24B 0.699(10) .
C24A C23A 1.382(13) .
C24A C25 1.462(11) .
C24A C23B 1.507(10) .
C23A C23B 0.674(9) .
C23A N3 1.350(9) .
C23A C24B 1.584(10) .
N3 C27B 1.39 .
N3 C23B 1.39 .
C27B C26B 1.39 .
C27B C22B 1.469(4) .
C26B C25 1.39 .
C25 C24B 1.39 .
C24B C23B 1.39 .
F6B C8B 1.355(9) .
F7B C9B 1.325(13) .
F8B C10B 1.340(10) .
F9B C11B 1.316(12) .
F10B C12B 1.325(10) .
N1B C13B 1.39 .
N1B C17B 1.39 .
C13B C14B 1.39 .
C14B C15B 1.39 .
C15B C16B 1.39 .
C16B C17B 1.39 .
C17B C18B 1.444(7) .
C7B C12B 1.377(11) .
C7B C8B 1.386(12) .
C12B C11B 1.416(15) .
C11B C10B 1.378(16) .
C10B C9B 1.378(15) .
C9B C8B 1.408(14) .
C22B N2B 1.39 .
C22B C21B 1.39 .
N2B C18B 1.39 .
C18B C19B 1.39 .
C19B C20B 1.39 .
C20B C21B 1.39 .
F1B C2B 1.318(7) .
F2B C3B 1.323(6) .
F3B C4B 1.327(6) .
F4B C5B 1.307(6) .
F5B C6B 1.306(6) .
C1B C6B 1.39 .
C1B C2B 1.39 .
C6B C5B 1.39 .
C5B C4B 1.39 .
C4B C3B 1.39 .
C3B C2B 1.39 .
O1 C31 1.511(18) .
O1 C33 1.579(18) .
C31 C32 1.344(12) .
C32 C32 1.358(10) 2_556
C33 C32 1.538(13) 2_556
O2 C37 1.500(19) .
O2 C35 1.562(17) .
C35 C36 1.485(14) .
C36 C36 1.365(10) 2_566
C37 C36 1.359(13) 2_566
